data_4311194
loop_
_publ_author_name
'Lee D. McPherson'
'Markus Drees'
'Saeed I. Khan'
'Thomas Strassner'
'Mahdi M. Abu-Omar'

_publ_section_title
;
 Multielectron Atom Transfer Reactions of Perchlorate and Other Substrates
 Catalyzed by Rhenium Oxazoline and Thiazoline Complexes: Reaction
 Kinetics, Mechanisms, and Density Functional Theory Calculations
;
_journal_name_full 'Inorganic Chemistry'
_journal_page_first 4036
_journal_page_last 4050
_journal_paper_doi 10.1021/ic0498945
_journal_volume 43
_journal_year 2004
_chemical_formula_sum 'C18 H16 Cl N2 O6 Re'
_chemical_formula_weight 577.98
_chemical_name_systematic
; 
 ? 
;
_space_group_IT_number 2
_symmetry_cell_setting triclinic
_symmetry_space_group_name_Hall '-P 1'
_symmetry_space_group_name_H-M 'P -1'
_atom_sites_solution_hydrogens geom
_atom_sites_solution_primary direct
_atom_sites_solution_secondary difmap
_audit_creation_method SHELXL-97
_cell_angle_alpha 101.743(2)
_cell_angle_beta 111.077(2)
_cell_angle_gamma 103.221(3)
_cell_formula_units_Z 2
_cell_length_a 9.3884(14)
_cell_length_b 9.9732(15)
_cell_length_c 10.9684(16)
_cell_measurement_reflns_used 1024
_cell_measurement_temperature 100(2)
_cell_measurement_theta_max 28.16
_cell_measurement_theta_min 3.64
_cell_volume 885.5(2)
_computing_cell_refinement 'Bruker SMART'
_computing_data_collection 'Bruker SMART'
_computing_data_reduction 'Bruker SHELXTL'
_computing_molecular_graphics 'Bruker SHELXTL'
_computing_publication_material 'Bruker SHELXTL'
_computing_structure_refinement 'SHELXL-97 (Sheldrick, 1997)'
_computing_structure_solution 'SHELXS-97 (Sheldrick, 1990)'
_diffrn_ambient_temperature 100(2)
_diffrn_measured_fraction_theta_full 0.922
_diffrn_measured_fraction_theta_max 0.922
_diffrn_measurement_device_type 'CCD area detector'
_diffrn_measurement_method 'phi and omega scans'
_diffrn_radiation_monochromator graphite
_diffrn_radiation_source 'fine-focus sealed tube'
_diffrn_radiation_type MoK\a
_diffrn_radiation_wavelength 0.71073
_diffrn_reflns_av_R_equivalents 0.0162
_diffrn_reflns_av_sigmaI/netI 0.0140
_diffrn_reflns_limit_h_max 7
_diffrn_reflns_limit_h_min -12
_diffrn_reflns_limit_k_max 12
_diffrn_reflns_limit_k_min -12
_diffrn_reflns_limit_l_max 14
_diffrn_reflns_limit_l_min -13
_diffrn_reflns_number 5841
_diffrn_reflns_theta_full 28.27
_diffrn_reflns_theta_max 28.27
_diffrn_reflns_theta_min 2.10
_diffrn_standards_decay_% 0
_exptl_absorpt_coefficient_mu 7.053
_exptl_absorpt_correction_T_max 1.000000
_exptl_absorpt_correction_T_min 0.678440
_exptl_absorpt_correction_type multi-scan
_exptl_absorpt_process_details Sadabs(Rigaku)
_exptl_crystal_colour black
_exptl_crystal_density_diffrn 2.168
_exptl_crystal_density_method 'not measured'
_exptl_crystal_description parallelipi
_exptl_crystal_F_000 556
_exptl_crystal_size_max .40
_exptl_crystal_size_mid .35
_exptl_crystal_size_min .30
_refine_diff_density_max 1.675
_refine_diff_density_min -2.636
_refine_diff_density_rms 0.142
_refine_ls_extinction_method none
_refine_ls_goodness_of_fit_ref 1.110
_refine_ls_hydrogen_treatment mixed
_refine_ls_matrix_type full
_refine_ls_number_parameters 253
_refine_ls_number_reflns 4048
_refine_ls_number_restraints 0
_refine_ls_restrained_S_all 1.110
_refine_ls_R_factor_all 0.0231
_refine_ls_R_factor_gt 0.0229
_refine_ls_shift/su_max 0.001
_refine_ls_shift/su_mean 0.000
_refine_ls_structure_factor_coef Fsqd
_refine_ls_weighting_details 'calc w=1/[\s^2^(Fo^2^)+(0.0385P)^2^+2.3896P] where P=(Fo^2^+2Fc^2^)/3'
_refine_ls_weighting_scheme calc
_refine_ls_wR_factor_gt 0.0612
_refine_ls_wR_factor_ref 0.0614
_reflns_number_gt 4001
_reflns_number_total 4048
_reflns_threshold_expression >2sigma(I)
_cod_data_source_file ic0498945si20040127_014813.cif
_cod_data_source_block abu200
_cod_depositor_comments
;
The following automatic conversions were performed:
'_symmetry_cell_setting' value 'Triclinic' changed to 'triclinic'
according to '/home/saulius/struct/CIF-dictionaries/cif_core.dic'
dictionary named 'cif_core.dic' version 2.4.1 from 2010-06-29.

Automatic conversion script
Id: cif_fix_enum 1527 2010-12-29 10:47:43Z saulius 
;
_cod_database_code 4311194

loop_
_symmetry_equiv_pos_as_xyz
'x, y, z'
'-x, -y, -z'

loop_
_atom_site_label
_atom_site_type_symbol
_atom_site_fract_x
_atom_site_fract_y
_atom_site_fract_z
_atom_site_U_iso_or_equiv
_atom_site_adp_type
_atom_site_occupancy
_atom_site_symmetry_multiplicity
_atom_site_calc_flag
_atom_site_refinement_flags
_atom_site_disorder_assembly
_atom_site_disorder_group
Re1 Re 0.277965(14) 0.185864(13) 0.132970(12) 0.01114(6) Uani 1 1 d . . .
Cl1 Cl -0.03334(12) -0.19983(11) 0.30164(13) 0.0303(2) Uani 1 1 d . . .
N1 N 0.4938(3) 0.1064(3) 0.1960(3) 0.0117(5) Uani 1 1 d . . .
N2 N 0.2755(4) 0.1659(3) 0.3116(3) 0.0142(6) Uani 1 1 d . . .
O1 O 0.1699(3) 0.0044(3) 0.0532(3) 0.0173(5) Uani 1 1 d . . .
O2 O 0.1308(3) 0.2644(3) 0.0868(3) 0.0173(5) Uani 1 1 d . . .
O3 O 0.3548(3) 0.2200(3) -0.0017(3) 0.0154(5) Uani 1 1 d . . .
O4 O 0.4514(3) 0.3703(3) 0.2544(3) 0.0136(5) Uani 1 1 d . . .
O5 O 0.7346(3) 0.0895(3) 0.2174(3) 0.0156(5) Uani 1 1 d . . .
O6 O 0.3829(4) 0.1793(3) 0.5371(3) 0.0219(6) Uani 1 1 d . . .
C1 C 0.5046(4) 0.2716(4) 0.0051(3) 0.0130(6) Uani 1 1 d . . .
C2 C 0.5234(4) 0.3579(4) -0.0782(4) 0.0153(6) Uani 1 1 d . . .
H2A H 0.4344 0.3816 -0.1331 0.018 Uiso 1 1 calc R . .
C3 C 0.6734(5) 0.4083(4) -0.0794(4) 0.0184(7) Uani 1 1 d . . .
H3 H 0.6877 0.4695 -0.1330 0.022 Uiso 1 1 calc R . .
C4 C 0.8027(5) 0.3703(4) -0.0031(4) 0.0187(7) Uani 1 1 d . . .
H4 H 0.9039 0.4033 -0.0066 0.022 Uiso 1 1 calc R . .
C5 C 0.7841(4) 0.2844(4) 0.0781(4) 0.0159(7) Uani 1 1 d . . .
H5 H 0.8725 0.2580 0.1298 0.019 Uiso 1 1 calc R . .
C6 C 0.6354(4) 0.2362(4) 0.0842(3) 0.0130(6) Uani 1 1 d . . .
C7 C 0.6161(4) 0.1431(4) 0.1679(3) 0.0121(6) Uani 1 1 d . . .
C8 C 0.6939(4) 0.0114(4) 0.3068(4) 0.0162(7) Uani 1 1 d . . .
H8A H 0.7636 0.0665 0.4052 0.019 Uiso 1 1 calc R . .
H8B H 0.7056 -0.0858 0.2868 0.019 Uiso 1 1 calc R . .
C9 C 0.5181(4) -0.0006(4) 0.2712(3) 0.0127(6) Uani 1 1 d . . .
H9A H 0.4444 -0.0998 0.2122 0.015 Uiso 1 1 calc R . .
H9B H 0.5002 0.0249 0.3554 0.015 Uiso 1 1 calc R . .
C10 C 0.5734(4) 0.4023(4) 0.3783(4) 0.0137(6) Uani 1 1 d . . .
C11 C 0.7189(5) 0.5101(4) 0.4145(4) 0.0184(7) Uani 1 1 d . . .
H11 H 0.7305 0.5601 0.3518 0.022 Uiso 1 1 calc R . .
C12 C 0.8462(5) 0.5441(4) 0.5417(4) 0.0232(8) Uani 1 1 d . . .
H12 H 0.9448 0.6184 0.5666 0.028 Uiso 1 1 calc R . .
C13 C 0.8307(5) 0.4700(4) 0.6341(4) 0.0240(8) Uani 1 1 d . . .
H13 H 0.9191 0.4920 0.7205 0.029 Uiso 1 1 calc R . .
C14 C 0.6853(5) 0.3641(4) 0.5983(4) 0.0200(7) Uani 1 1 d . . .
H14 H 0.6743 0.3143 0.6613 0.024 Uiso 1 1 calc R . .
C15 C 0.5541(4) 0.3293(4) 0.4707(4) 0.0142(6) Uani 1 1 d . . .
C16 C 0.3994(4) 0.2206(4) 0.4427(4) 0.0143(6) Uani 1 1 d . . .
C17 C 0.1247(4) 0.0642(4) 0.3009(4) 0.0174(7) Uani 1 1 d . . .
H17A H 0.0314 0.0591 0.2184 0.021 Uiso 1 1 calc R . .
H17B H 0.1061 0.1009 0.3828 0.021 Uiso 1 1 calc R . .
C18 C 0.1375(4) -0.0868(4) 0.2909(4) 0.0194(7) Uani 1 1 d . . .
H18A H 0.2387 -0.0804 0.3667 0.023 Uiso 1 1 calc R . .
H18B H 0.1406 -0.1296 0.2025 0.023 Uiso 1 1 calc R . .

loop_
_atom_site_aniso_label
_atom_site_aniso_U_11
_atom_site_aniso_U_22
_atom_site_aniso_U_33
_atom_site_aniso_U_23
_atom_site_aniso_U_13
_atom_site_aniso_U_12
Re1 0.01034(8) 0.01145(8) 0.01338(8) 0.00663(5) 0.00473(5) 0.00484(5)
Cl1 0.0177(4) 0.0260(5) 0.0539(6) 0.0255(5) 0.0157(4) 0.0070(4)
N1 0.0131(13) 0.0110(12) 0.0139(13) 0.0072(10) 0.0060(11) 0.0059(10)
N2 0.0160(14) 0.0137(13) 0.0190(14) 0.0091(11) 0.0112(12) 0.0063(11)
O1 0.0157(12) 0.0155(12) 0.0196(12) 0.0046(10) 0.0077(10) 0.0038(10)
O2 0.0139(11) 0.0178(12) 0.0225(13) 0.0092(10) 0.0079(10) 0.0069(10)
O3 0.0141(11) 0.0197(12) 0.0158(11) 0.0094(10) 0.0070(9) 0.0073(10)
O4 0.0143(11) 0.0128(11) 0.0148(11) 0.0066(9) 0.0057(9) 0.0054(9)
O5 0.0148(12) 0.0213(13) 0.0197(12) 0.0144(10) 0.0102(10) 0.0099(10)
O6 0.0323(15) 0.0221(13) 0.0191(13) 0.0121(11) 0.0155(12) 0.0102(12)
C1 0.0163(15) 0.0121(15) 0.0139(15) 0.0048(12) 0.0086(13) 0.0062(12)
C2 0.0223(17) 0.0137(15) 0.0138(15) 0.0067(12) 0.0085(13) 0.0094(13)
C3 0.031(2) 0.0116(15) 0.0189(16) 0.0082(13) 0.0150(15) 0.0072(14)
C4 0.0214(17) 0.0140(16) 0.0233(17) 0.0072(14) 0.0134(15) 0.0031(14)
C5 0.0169(16) 0.0135(15) 0.0184(16) 0.0061(13) 0.0081(13) 0.0050(13)
C6 0.0171(16) 0.0106(14) 0.0122(14) 0.0045(12) 0.0067(12) 0.0047(12)
C7 0.0142(15) 0.0120(15) 0.0121(14) 0.0049(12) 0.0055(12) 0.0071(12)
C8 0.0172(16) 0.0189(17) 0.0196(16) 0.0134(14) 0.0103(13) 0.0081(13)
C9 0.0151(15) 0.0138(15) 0.0141(15) 0.0091(12) 0.0076(12) 0.0070(12)
C10 0.0166(16) 0.0116(15) 0.0158(15) 0.0056(12) 0.0071(13) 0.0082(13)
C11 0.0197(17) 0.0159(16) 0.0209(17) 0.0074(14) 0.0087(14) 0.0063(14)
C12 0.0189(18) 0.0174(17) 0.028(2) 0.0021(15) 0.0077(16) 0.0044(14)
C13 0.0231(19) 0.0223(19) 0.0185(17) 0.0023(15) 0.0012(15) 0.0092(16)
C14 0.0279(19) 0.0194(17) 0.0138(16) 0.0060(13) 0.0068(15) 0.0123(15)
C15 0.0173(16) 0.0121(15) 0.0144(15) 0.0036(12) 0.0075(13) 0.0066(13)
C16 0.0200(17) 0.0123(15) 0.0166(15) 0.0077(12) 0.0096(13) 0.0101(13)
C17 0.0151(16) 0.0159(16) 0.0270(18) 0.0122(14) 0.0111(14) 0.0071(13)
C18 0.0163(16) 0.0170(17) 0.0292(19) 0.0129(15) 0.0115(15) 0.0053(14)

loop_
_atom_type_symbol
_atom_type_description
_atom_type_scat_dispersion_real
_atom_type_scat_dispersion_imag
_atom_type_scat_source
Re Re -1.0185 7.2310 'International Tables Vol C Tables 4.2.6.8 and 6.1.1.4'
Cl Cl 0.1484 0.1585 'International Tables Vol C Tables 4.2.6.8 and 6.1.1.4'
N N 0.0061 0.0033 'International Tables Vol C Tables 4.2.6.8 and 6.1.1.4'
O O 0.0106 0.0060 'International Tables Vol C Tables 4.2.6.8 and 6.1.1.4'
C C 0.0033 0.0016 'International Tables Vol C Tables 4.2.6.8 and 6.1.1.4'
H H 0.0000 0.0000 'International Tables Vol C Tables 4.2.6.8 and 6.1.1.4'

loop_
_geom_angle_atom_site_label_1
_geom_angle_atom_site_label_2
_geom_angle_atom_site_label_3
_geom_angle
_geom_angle_site_symmetry_1
_geom_angle_site_symmetry_3
_geom_angle_publ_flag
O2 Re1 O1 102.36(13) . . ?
O2 Re1 O3 95.85(12) . . ?
O1 Re1 O3 98.26(12) . . ?
O2 Re1 O4 94.38(12) . . ?
O1 Re1 O4 162.71(12) . . ?
O3 Re1 O4 84.16(11) . . ?
O2 Re1 N2 98.99(12) . . ?
O1 Re1 N2 89.89(12) . . ?
O3 Re1 N2 161.14(12) . . ?
O4 Re1 N2 83.17(11) . . ?
O2 Re1 N1 173.20(11) . . ?
O1 Re1 N1 83.65(11) . . ?
O3 Re1 N1 80.01(10) . . ?
O4 Re1 N1 79.90(10) . . ?
N2 Re1 N1 84.06(11) . . ?
C7 N1 C9 107.3(3) . . ?
C7 N1 Re1 125.6(2) . . ?
C9 N1 Re1 127.1(2) . . ?
C16 N2 C17 113.8(3) . . ?
C16 N2 Re1 129.5(2) . . ?
C17 N2 Re1 116.3(2) . . ?
C1 O3 Re1 132.9(2) . . ?
C10 O4 Re1 130.6(2) . . ?
C7 O5 C8 106.3(3) . . ?
O3 C1 C6 122.8(3) . . ?
O3 C1 C2 117.1(3) . . ?
C6 C1 C2 120.0(3) . . ?
C3 C2 C1 119.3(3) . . ?
C3 C2 H2A 120.4 . . ?
C1 C2 H2A 120.4 . . ?
C4 C3 C2 120.8(3) . . ?
C4 C3 H3 119.6 . . ?
C2 C3 H3 119.6 . . ?
C5 C4 C3 120.0(3) . . ?
C5 C4 H4 120.0 . . ?
C3 C4 H4 120.0 . . ?
C4 C5 C6 120.2(3) . . ?
C4 C5 H5 119.9 . . ?
C6 C5 H5 119.9 . . ?
C1 C6 C5 119.8(3) . . ?
C1 C6 C7 120.4(3) . . ?
C5 C6 C7 119.7(3) . . ?
N1 C7 O5 117.3(3) . . ?
N1 C7 C6 125.8(3) . . ?
O5 C7 C6 116.9(3) . . ?
O5 C8 C9 103.6(3) . . ?
O5 C8 H8A 111.0 . . ?
C9 C8 H8A 111.0 . . ?
O5 C8 H8B 111.0 . . ?
C9 C8 H8B 111.0 . . ?
H8A C8 H8B 109.0 . . ?
N1 C9 C8 103.1(3) . . ?
N1 C9 H9A 111.2 . . ?
C8 C9 H9A 111.2 . . ?
N1 C9 H9B 111.2 . . ?
C8 C9 H9B 111.2 . . ?
H9A C9 H9B 109.1 . . ?
O4 C10 C11 119.2(3) . . ?
O4 C10 C15 120.3(3) . . ?
C11 C10 C15 120.5(3) . . ?
C12 C11 C10 120.0(4) . . ?
C12 C11 H11 120.0 . . ?
C10 C11 H11 120.0 . . ?
C11 C12 C13 120.4(4) . . ?
C11 C12 H12 119.8 . . ?
C13 C12 H12 119.8 . . ?
C14 C13 C12 119.4(4) . . ?
C14 C13 H13 120.3 . . ?
C12 C13 H13 120.3 . . ?
C13 C14 C15 121.1(4) . . ?
C13 C14 H14 119.5 . . ?
C15 C14 H14 119.5 . . ?
C14 C15 C10 118.6(3) . . ?
C14 C15 C16 118.0(3) . . ?
C10 C15 C16 123.3(3) . . ?
O6 C16 N2 120.5(3) . . ?
O6 C16 C15 119.6(3) . . ?
N2 C16 C15 119.9(3) . . ?
N2 C17 C18 110.7(3) . . ?
N2 C17 H17A 109.5 . . ?
C18 C17 H17A 109.5 . . ?
N2 C17 H17B 109.5 . . ?
C18 C17 H17B 109.5 . . ?
H17A C17 H17B 108.1 . . ?
C17 C18 Cl1 109.5(3) . . ?
C17 C18 H18A 109.8 . . ?
Cl1 C18 H18A 109.8 . . ?
C17 C18 H18B 109.8 . . ?
Cl1 C18 H18B 109.8 . . ?
H18A C18 H18B 108.2 . . ?

loop_
_geom_bond_atom_site_label_1
_geom_bond_atom_site_label_2
_geom_bond_distance
_geom_bond_site_symmetry_2
_geom_bond_publ_flag
Re1 O2 1.712(3) . ?
Re1 O1 1.717(3) . ?
Re1 O3 1.917(2) . ?
Re1 O4 1.970(2) . ?
Re1 N2 2.018(3) . ?
Re1 N1 2.272(3) . ?
Cl1 C18 1.794(4) . ?
N1 C7 1.286(4) . ?
N1 C9 1.485(4) . ?
N2 C16 1.380(5) . ?
N2 C17 1.490(4) . ?
O3 C1 1.352(4) . ?
O4 C10 1.341(4) . ?
O5 C7 1.332(4) . ?
O5 C8 1.470(4) . ?
O6 C16 1.235(4) . ?
C1 C6 1.394(5) . ?
C1 C2 1.404(5) . ?
C2 C3 1.388(5) . ?
C2 H2A 0.9500 . ?
C3 C4 1.388(6) . ?
C3 H3 0.9500 . ?
C4 C5 1.382(5) . ?
C4 H4 0.9500 . ?
C5 C6 1.399(5) . ?
C5 H5 0.9500 . ?
C6 C7 1.458(5) . ?
C8 C9 1.522(5) . ?
C8 H8A 0.9900 . ?
C8 H8B 0.9900 . ?
C9 H9A 0.9900 . ?
C9 H9B 0.9900 . ?
C10 C11 1.394(5) . ?
C10 C15 1.401(5) . ?
C11 C12 1.383(6) . ?
C11 H11 0.9500 . ?
C12 C13 1.398(6) . ?
C12 H12 0.9500 . ?
C13 C14 1.386(6) . ?
C13 H13 0.9500 . ?
C14 C15 1.401(5) . ?
C14 H14 0.9500 . ?
C15 C16 1.484(5) . ?
C17 C18 1.524(5) . ?
C17 H17A 0.9900 . ?
C17 H17B 0.9900 . ?
C18 H18A 0.9900 . ?
C18 H18B 0.9900 . ?

loop_
_geom_torsion_atom_site_label_1
_geom_torsion_atom_site_label_2
_geom_torsion_atom_site_label_3
_geom_torsion_atom_site_label_4
_geom_torsion
_geom_torsion_site_symmetry_1
_geom_torsion_site_symmetry_2
_geom_torsion_site_symmetry_3
_geom_torsion_site_symmetry_4
_geom_torsion_publ_flag
O2 Re1 N1 C7 -30.7(11) . . . . ?
O1 Re1 N1 C7 121.8(3) . . . . ?
O3 Re1 N1 C7 22.2(3) . . . . ?
O4 Re1 N1 C7 -63.6(3) . . . . ?
N2 Re1 N1 C7 -147.7(3) . . . . ?
O2 Re1 N1 C9 151.9(9) . . . . ?
O1 Re1 N1 C9 -55.6(3) . . . . ?
O3 Re1 N1 C9 -155.2(3) . . . . ?
O4 Re1 N1 C9 119.0(3) . . . . ?
N2 Re1 N1 C9 34.9(3) . . . . ?
O2 Re1 N2 C16 -122.1(3) . . . . ?
O1 Re1 N2 C16 135.4(3) . . . . ?
O3 Re1 N2 C16 19.4(6) . . . . ?
O4 Re1 N2 C16 -28.7(3) . . . . ?
N1 Re1 N2 C16 51.8(3) . . . . ?
O2 Re1 N2 C17 65.8(3) . . . . ?
O1 Re1 N2 C17 -36.7(2) . . . . ?
O3 Re1 N2 C17 -152.8(3) . . . . ?
O4 Re1 N2 C17 159.1(2) . . . . ?
N1 Re1 N2 C17 -120.4(2) . . . . ?
O2 Re1 O3 C1 134.0(3) . . . . ?
O1 Re1 O3 C1 -122.6(3) . . . . ?
O4 Re1 O3 C1 40.1(3) . . . . ?
N2 Re1 O3 C1 -7.8(5) . . . . ?
N1 Re1 O3 C1 -40.6(3) . . . . ?
O2 Re1 O4 C10 139.1(3) . . . . ?
O1 Re1 O4 C10 -26.4(5) . . . . ?
O3 Re1 O4 C10 -125.5(3) . . . . ?
N2 Re1 O4 C10 40.5(3) . . . . ?
N1 Re1 O4 C10 -44.6(3) . . . . ?
Re1 O3 C1 C6 39.0(5) . . . . ?
Re1 O3 C1 C2 -144.5(3) . . . . ?
O3 C1 C2 C3 -177.2(3) . . . . ?
C6 C1 C2 C3 -0.7(5) . . . . ?
C1 C2 C3 C4 2.2(5) . . . . ?
C2 C3 C4 C5 -1.7(6) . . . . ?
C3 C4 C5 C6 -0.4(5) . . . . ?
O3 C1 C6 C5 175.0(3) . . . . ?
C2 C1 C6 C5 -1.3(5) . . . . ?
O3 C1 C6 C7 -1.9(5) . . . . ?
C2 C1 C6 C7 -178.2(3) . . . . ?
C4 C5 C6 C1 1.8(5) . . . . ?
C4 C5 C6 C7 178.8(3) . . . . ?
C9 N1 C7 O5 -4.4(4) . . . . ?
Re1 N1 C7 O5 177.7(2) . . . . ?
C9 N1 C7 C6 174.2(3) . . . . ?
Re1 N1 C7 C6 -3.6(5) . . . . ?
C8 O5 C7 N1 -6.1(4) . . . . ?
C8 O5 C7 C6 175.1(3) . . . . ?
C1 C6 C7 N1 -12.3(5) . . . . ?
C5 C6 C7 N1 170.8(3) . . . . ?
C1 C6 C7 O5 166.4(3) . . . . ?
C5 C6 C7 O5 -10.5(5) . . . . ?
C7 O5 C8 C9 13.3(4) . . . . ?
C7 N1 C9 C8 12.4(4) . . . . ?
Re1 N1 C9 C8 -169.8(2) . . . . ?
O5 C8 C9 N1 -15.2(3) . . . . ?
Re1 O4 C10 C11 148.8(3) . . . . ?
Re1 O4 C10 C15 -31.9(5) . . . . ?
O4 C10 C11 C12 -179.8(3) . . . . ?
C15 C10 C11 C12 0.9(5) . . . . ?
C10 C11 C12 C13 0.7(6) . . . . ?
C11 C12 C13 C14 -1.4(6) . . . . ?
C12 C13 C14 C15 0.6(6) . . . . ?
C13 C14 C15 C10 1.0(5) . . . . ?
C13 C14 C15 C16 -176.7(3) . . . . ?
O4 C10 C15 C14 179.0(3) . . . . ?
C11 C10 C15 C14 -1.8(5) . . . . ?
O4 C10 C15 C16 -3.5(5) . . . . ?
C11 C10 C15 C16 175.8(3) . . . . ?
C17 N2 C16 O6 3.5(5) . . . . ?
Re1 N2 C16 O6 -168.8(3) . . . . ?
C17 N2 C16 C15 -176.7(3) . . . . ?
Re1 N2 C16 C15 10.9(5) . . . . ?
C14 C15 C16 O6 10.0(5) . . . . ?
C10 C15 C16 O6 -167.5(3) . . . . ?
C14 C15 C16 N2 -169.7(3) . . . . ?
C10 C15 C16 N2 12.7(5) . . . . ?
C16 N2 C17 C18 -80.9(4) . . . . ?
Re1 N2 C17 C18 92.5(3) . . . . ?
N2 C17 C18 Cl1 172.3(3) . . . . ?
